data_7701293
loop_
_publ_author_name
'Senevirathna, Dimuthu C.'
'Werrett, Melissa V.'
'Kubeil, Manja'
'Stephan, Holger'
'Andrews, Philip C.'

_publ_section_title
;
 Synthesis, structural characterisation, and cytotoxicity studies of Bi,
 W, and Mo containing homo- and hetero-bimetallic polyoxometalates.
;
_journal_issue 42
_journal_name_full 'Dalton transactions (Cambridge, England : 2003)'
_journal_page_first 15962
_journal_page_last 15969
_journal_paper_doi 10.1039/c9dt03288f
_journal_volume 48
_journal_year 2019
_chemical_formula_moiety 'Bi2 O76 W22, 14(N), 12(O) H80'
_chemical_formula_sum 'Bi2 H80 N14 O88 W22'
_chemical_formula_weight 6147.11
_space_group_crystal_system monoclinic
_space_group_IT_number 12
_space_group_name_Hall '-C 2y'
_space_group_name_H-M_alt 'C 1 2/m 1'
_symmetry_space_group_name_Hall '-C 2y'
_symmetry_space_group_name_H-M 'C 1 2/m 1'
_audit_creation_date 2019-08-08
_audit_creation_method
;
Olex2 1.2
(compiled 2018.05.29 svn.r3508 for OlexSys, GUI svn.r5506)
;
_audit_update_record
;
2019-09-08 deposited with the CCDC.    2019-09-25 downloaded from the CCDC.
;
_cell_angle_alpha 90
_cell_angle_beta 114.501(5)
_cell_angle_gamma 90
_cell_formula_units_Z 2
_cell_length_a 17.4754(17)
_cell_length_b 18.5453(15)
_cell_length_c 14.5934(14)
_cell_measurement_reflns_used 5342
_cell_measurement_temperature 173(2)
_cell_measurement_theta_max 28.059
_cell_measurement_theta_min 2.562
_cell_volume 4303.6(7)
_computing_cell_refinement
;
CrysAlisPro, Agilent Technologies,
Version 1.171.35.15 (release 03-08-2011 CrysAlis171 .NET)
(compiled Aug  3 2011,13:03:54)
;
_computing_data_collection
;
CrysAlisPro, Agilent Technologies,
Version 1.171.35.15 (release 03-08-2011 CrysAlis171 .NET)
(compiled Aug  3 2011,13:03:54)
;
_computing_data_reduction
;
CrysAlisPro, Agilent Technologies,
Version 1.171.35.15 (release 03-08-2011 CrysAlis171 .NET)
(compiled Aug  3 2011,13:03:54)
;
_computing_molecular_graphics 'Olex2 (Dolomanov et al., 2009)'
_computing_publication_material 'Olex2 (Dolomanov et al., 2009)'
_computing_structure_refinement 'ShelXL (Sheldrick, 2015)'
_computing_structure_solution 'SHELXS-97 (Sheldrick, 1990)'
_diffrn_ambient_temperature 173.15
_diffrn_measured_fraction_theta_full 0.996
_diffrn_measured_fraction_theta_max 0.991
_diffrn_measurement_device_type 'Bruker APEX-II CCD'
_diffrn_measurement_method '\f and \w scans'
_diffrn_radiation_type MoK\a
_diffrn_radiation_wavelength 0.71073
_diffrn_reflns_av_R_equivalents 0.0376
_diffrn_reflns_av_unetI/netI 0.0517
_diffrn_reflns_Laue_measured_fraction_full 0.996
_diffrn_reflns_Laue_measured_fraction_max 0.991
_diffrn_reflns_limit_h_max 23
_diffrn_reflns_limit_h_min -22
_diffrn_reflns_limit_k_max 24
_diffrn_reflns_limit_k_min -23
_diffrn_reflns_limit_l_max 19
_diffrn_reflns_limit_l_min -15
_diffrn_reflns_number 12205
_diffrn_reflns_point_group_measured_fraction_full 0.996
_diffrn_reflns_point_group_measured_fraction_max 0.991
_diffrn_reflns_theta_full 25.242
_diffrn_reflns_theta_max 28.059
_diffrn_reflns_theta_min 2.562
_diffrn_source 'fine-focus sealed tube'
_exptl_absorpt_coefficient_mu 33.457
_exptl_absorpt_correction_T_max 0.070
_exptl_absorpt_correction_T_min 0.048
_exptl_absorpt_correction_type multi-scan
_exptl_absorpt_process_details Sadabs
_exptl_crystal_colour Colorless
_exptl_crystal_density_diffrn 4.682
_exptl_crystal_density_method 'not measured'
_exptl_crystal_description Block
_exptl_crystal_F_000 5192
_exptl_crystal_size_max 0.23
_exptl_crystal_size_mid 0.2
_exptl_crystal_size_min 0.17
_refine_diff_density_max 3.142
_refine_diff_density_min -7.027
_refine_diff_density_rms 0.455
_refine_ls_extinction_method none
_refine_ls_goodness_of_fit_ref 1.061
_refine_ls_hydrogen_treatment undef
_refine_ls_matrix_type full
_refine_ls_number_parameters 338
_refine_ls_number_reflns 5342
_refine_ls_number_restraints 72
_refine_ls_restrained_S_all 1.054
_refine_ls_R_factor_all 0.0566
_refine_ls_R_factor_gt 0.0414
_refine_ls_shift/su_max 0.000
_refine_ls_shift/su_mean 0.000
_refine_ls_structure_factor_coef Fsqd
_refine_ls_weighting_details 'w=1/[\s^2^(Fo^2^)+(0.0349P)^2^+352.4674P] where P=(Fo^2^+2Fc^2^)/3'
_refine_ls_weighting_scheme calc
_refine_ls_wR_factor_gt 0.0952
_refine_ls_wR_factor_ref 0.1026
_reflns_Friedel_coverage 0.000
_reflns_number_gt 4324
_reflns_number_total 5342
_reflns_threshold_expression 'I > 2\s(I)'
_cod_data_source_file c9dt03288f2.cif
_cod_data_source_block DCPOM01
_cod_depositor_comments 'Adding full bibliography for 7701293--7701295.cif.'
_cod_original_formula_sum 'Bi2 N14 O88 W22 H80'
_cod_database_code 7701293
_shelx_shelxl_version_number 2016/6
_shelx_space_group_comment
;
The symmetry employed for this shelxl refinement is uniquely defined
by the following loop, which should always be used as a source of
symmetry information in preference to the above space-group names.
They are only intended as comments.
;
_shelx_estimated_absorpt_t_max 0.070
_shelx_estimated_absorpt_t_min 0.048
_olex2_refinement_description
;
1. Uiso/Uaniso restraints and constraints
Uanis(N3) \\sim Ueq, Uanis(O5) \\sim Ueq: with sigma of 0.001 and sigma for
terminal atoms of 0.0005
Uanis(O23) \\sim Ueq, Uanis(O24) \\sim Ueq, Uanis(O24') \\sim Ueq, Uanis(O25)
\\sim Ueq, Uanis(O26) \\sim Ueq, Uanis(O26') \\sim Ueq, Uanis(O27) \\sim Ueq,
Uanis(N4) \\sim Ueq: with sigma of 0.0005 and sigma for terminal atoms of 0.001
Uanis(N2) \\sim Ueq, Uanis(N2') \\sim Ueq: with sigma of 0.001 and sigma for
terminal atoms of 0.002
Uanis(O17) = Uanis(O17')
Uiso(O18) = Uiso(O18')
2. Others
 Sof(O18')=1-FVAR(1)
 Sof(O18)=FVAR(1)
 Sof(O26')=0.5*(1-FVAR(3))
 Sof(O26)=0.5*FVAR(3)
 Fixed Sof: O24(0.5) O27(0.5) O23(0.25) O17'(0.25) O24'(0.5) N2(0.5) N2'(0.5)
;
_olex2_submission_special_instructions 'No special instructions were received'

loop_
_space_group_symop_operation_xyz
'x, y, z'
'-x, y, -z'
'x+1/2, y+1/2, z'
'-x+1/2, y+1/2, -z'
'-x, -y, -z'
'x, -y, z'
'-x+1/2, -y+1/2, -z'
'x+1/2, -y+1/2, z'

loop_
_atom_site_label
_atom_site_type_symbol
_atom_site_fract_x
_atom_site_fract_y
_atom_site_fract_z
_atom_site_U_iso_or_equiv
_atom_site_adp_type
_atom_site_occupancy
_atom_site_site_symmetry_order
_atom_site_calc_flag
_atom_site_refinement_flags_posn
_atom_site_refinement_flags_adp
_atom_site_refinement_flags_occupancy
_atom_site_disorder_assembly
_atom_site_disorder_group
Bi1 Bi 0.33841(4) 0.000000 0.37112(5) 0.01086(15) Uani 1 2 d S T P . .
W3 W 0.16295(3) 0.09908(3) 0.11798(4) 0.01609(13) Uani 1 1 d . . . . .
W7 W 0.500000 -0.16287(4) 0.500000 0.01968(19) Uani 1 2 d S T P . .
W4 W 0.30058(3) 0.18939(3) 0.30417(4) 0.01612(13) Uani 1 1 d . . . . .
W5 W 0.38401(4) 0.08883(3) 0.14950(4) 0.01723(13) Uani 1 1 d . . . . .
W6 W 0.52544(5) 0.000000 0.34327(6) 0.01653(17) Uani 1 2 d S T P . .
W2 W 0.15442(3) 0.09842(3) 0.34113(4) 0.01664(13) Uani 1 1 d . . . . .
W1 W 0.22592(7) 0.000000 0.57136(8) 0.0363(3) Uani 1 2 d S T P . .
O4 O 0.1200(8) 0.000000 0.3102(10) 0.015(3) Uani 1 2 d S T P . .
O3 O 0.2333(6) 0.0690(5) 0.4638(7) 0.0141(19) Uani 1 1 d . . . . .
O9 O 0.1336(8) 0.000000 0.1046(10) 0.020(3) Uani 1 2 d S T P . .
O10 O 0.0944(6) 0.1290(6) 0.0022(8) 0.022(2) Uani 1 1 d . . . . .
O6 O 0.0976(6) 0.1154(5) 0.1928(7) 0.016(2) Uani 1 1 d . . . . .
O12 O 0.2592(6) 0.0802(5) 0.0970(7) 0.018(2) Uani 1 1 d . . . . .
O8 O 0.2489(6) 0.0778(5) 0.2817(7) 0.0118(18) Uani 1 1 d . . . . .
O14 O 0.3796(6) 0.1447(6) 0.4241(7) 0.021(2) Uani 1 1 d . . . . .
O7 O 0.2156(6) 0.1899(5) 0.3551(8) 0.019(2) Uani 1 1 d . . . . .
O5 O 0.0744(7) 0.1317(6) 0.3677(8) 0.026(2) Uani 1 1 d . U . . .
O19 O 0.3876(8) 0.000000 0.2600(9) 0.014(3) Uani 1 2 d S T P B .
O11 O 0.2147(6) 0.1924(5) 0.1709(7) 0.017(2) Uani 1 1 d . . . . .
O16 O 0.3915(7) 0.1480(6) 0.0623(8) 0.024(2) Uani 1 1 d . . . . .
O15 O 0.3715(6) 0.1549(5) 0.2422(7) 0.016(2) Uani 1 1 d . . . . .
O13 O 0.3285(7) 0.2777(5) 0.3217(8) 0.025(2) Uani 1 1 d . . . . .
O21 O 0.5125(6) -0.0723(6) 0.4167(8) 0.021(2) Uani 1 1 d . . . . .
O22 O 0.5129(6) -0.2218(6) 0.4150(9) 0.029(3) Uani 1 1 d . . . . .
O2 O 0.1158(12) 0.000000 0.5179(15) 0.052(6) Uani 1 2 d S T P . .
O20 O 0.6345(10) 0.000000 0.3795(12) 0.027(4) Uani 1 2 d S T P B .
O1 O 0.2485(10) 0.0749(9) 0.6556(11) 0.052(4) Uani 1 1 d . . . . .
N3 N 0.3447(10) 0.1761(10) 0.6154(12) 0.042(4) Uani 1 1 d . U . . .
O26 O 0.575(3) 0.000000 0.096(3) 0.033(14) Uani 0.45(8) 2 d S TU P A 1
O18 O 0.4985(6) 0.0719(6) 0.2287(8) 0.004(2) Uiso 0.765(17) 1 d . . . B 1
N1 N 0.4578(9) 0.2803(8) 0.2066(11) 0.034(3) Uani 1 1 d . . . . .
N4 N -0.0387(14) 0.000000 0.1347(17) 0.040(5) Uani 1 2 d S TU P . .
O25 O 0.2061(17) 0.000000 -0.096(2) 0.079(7) Uani 1 2 d S TU P . .
O24 O 0.278(2) 0.280(2) 0.055(3) 0.060(8) Uani 0.5 1 d . U . C 1
O27 O 0.463(2) 0.367(2) 0.463(3) 0.068(9) Uani 0.5 1 d . U . . .
O23 O -0.040(3) 0.000000 0.338(4) 0.066(12) Uani 0.5 2 d S TU P . .
O17 O 0.3749(9) 0.000000 0.0776(11) 0.023(3) Uani 1 2 d S T P B 1
O17' O 0.3073(19) 0.000000 0.069(2) 0.023(3) Uani 0.5 2 d S T P B 2
O18' O 0.461(2) 0.0853(18) 0.253(2) 0.004(2) Uiso 0.235(17) 1 d . . . B 2
O24' O 0.2858(19) 0.3190(18) 0.094(2) 0.052(7) Uani 0.5 1 d . U . D 2
O26' O 0.565(4) -0.046(5) 0.087(5) 0.066(17) Uani 0.27(4) 1 d . U . A 2
N2 N 0.5792(18) -0.2065(17) 0.141(2) 0.032(7) Uani 0.5 1 d . U . E 1
N2' N 0.5273(18) -0.2364(16) 0.070(2) 0.032(6) Uani 0.5 1 d . U . E -1

loop_
_atom_site_aniso_label
_atom_site_aniso_U_11
_atom_site_aniso_U_22
_atom_site_aniso_U_33
_atom_site_aniso_U_23
_atom_site_aniso_U_13
_atom_site_aniso_U_12
Bi1 0.0102(3) 0.0083(3) 0.0112(3) 0.000 0.0015(3) 0.000
W3 0.0148(3) 0.0151(3) 0.0135(3) 0.0029(2) 0.0009(2) 0.0011(2)
W7 0.0176(4) 0.0079(4) 0.0217(4) 0.000 -0.0036(3) 0.000
W4 0.0153(3) 0.0093(3) 0.0182(3) 0.0017(2) 0.0014(2) 0.0019(2)
W5 0.0166(3) 0.0174(3) 0.0167(3) 0.0036(2) 0.0059(2) -0.0006(2)
W6 0.0120(4) 0.0151(4) 0.0185(4) 0.000 0.0024(3) 0.000
W2 0.0130(3) 0.0163(3) 0.0192(3) 0.0000(2) 0.0053(2) 0.0049(2)
W1 0.0311(5) 0.0519(7) 0.0273(5) 0.000 0.0136(4) 0.000
O4 0.012(6) 0.015(7) 0.017(7) 0.000 0.004(5) 0.000
O3 0.020(5) 0.010(4) 0.015(5) 0.000(4) 0.010(4) 0.001(4)
O9 0.013(7) 0.026(8) 0.013(7) 0.000 -0.002(5) 0.000
O10 0.013(5) 0.026(6) 0.019(5) 0.004(4) -0.001(4) -0.004(4)
O6 0.010(4) 0.018(5) 0.014(5) -0.001(4) 0.000(4) 0.000(4)
O12 0.015(5) 0.016(5) 0.021(5) 0.005(4) 0.005(4) 0.001(4)
O8 0.014(4) 0.010(4) 0.012(4) 0.001(3) 0.006(4) 0.000(4)
O14 0.013(5) 0.022(5) 0.019(5) 0.002(4) -0.001(4) -0.004(4)
O7 0.016(5) 0.012(5) 0.025(5) 0.004(4) 0.005(4) 0.001(4)
O5 0.026(2) 0.026(2) 0.026(2) 0.0000(5) 0.0108(11) 0.0001(5)
O19 0.012(6) 0.021(7) 0.005(6) 0.000 -0.001(5) 0.000
O11 0.015(5) 0.019(5) 0.014(5) 0.002(4) 0.003(4) 0.004(4)
O16 0.027(6) 0.019(5) 0.025(6) 0.003(4) 0.010(5) -0.003(5)
O15 0.013(5) 0.010(5) 0.021(5) 0.008(4) 0.002(4) -0.003(4)
O13 0.027(6) 0.011(5) 0.028(6) 0.005(4) 0.001(5) 0.003(4)
O21 0.010(5) 0.018(5) 0.028(6) 0.001(4) 0.001(4) 0.001(4)
O22 0.015(5) 0.015(5) 0.046(7) -0.013(5) 0.001(5) -0.002(4)
O2 0.039(11) 0.083(17) 0.036(11) 0.000 0.018(9) 0.000
O20 0.032(9) 0.027(9) 0.023(8) 0.000 0.012(7) 0.000
O1 0.065(10) 0.051(9) 0.042(8) -0.009(7) 0.024(7) 0.004(8)
N3 0.042(4) 0.042(4) 0.042(4) -0.0001(5) 0.0176(16) 0.0001(5)
O26 0.033(14) 0.033(14) 0.033(14) 0.000 0.014(6) 0.000
N1 0.033(8) 0.030(8) 0.034(8) -0.007(6) 0.010(6) -0.019(7)
N4 0.040(5) 0.040(5) 0.040(5) 0.000 0.017(2) 0.000
O25 0.079(8) 0.079(8) 0.079(8) 0.000 0.033(3) 0.000
O24 0.060(8) 0.060(8) 0.060(8) 0.0002(10) 0.025(3) 0.0001(10)
O27 0.068(9) 0.068(9) 0.068(9) 0.0000(10) 0.028(4) 0.0000(10)
O23 0.066(12) 0.066(12) 0.066(12) 0.000 0.027(5) 0.000
O17 0.021(7) 0.030(8) 0.017(6) 0.000 0.008(6) 0.000
O17' 0.021(7) 0.030(8) 0.017(6) 0.000 0.008(6) 0.000
O24' 0.052(7) 0.052(7) 0.052(7) 0.0002(10) 0.021(3) 0.0000(10)
O26' 0.066(17) 0.066(17) 0.066(17) 0.0000(10) 0.027(7) 0.0000(10)
N2 0.032(7) 0.032(7) 0.032(7) 0.000(2) 0.013(3) 0.001(2)
N2' 0.032(7) 0.031(7) 0.032(7) 0.000(2) 0.014(3) 0.000(2)

loop_
_atom_type_symbol
_atom_type_description
_atom_type_scat_dispersion_real
_atom_type_scat_dispersion_imag
_atom_type_scat_source
Bi Bi -4.1077 10.2566 'International Tables Vol C Tables 4.2.6.8 and 6.1.1.4'
N N 0.0061 0.0033 'International Tables Vol C Tables 4.2.6.8 and 6.1.1.4'
O O 0.0106 0.0060 'International Tables Vol C Tables 4.2.6.8 and 6.1.1.4'
W W -0.8490 6.8722 'International Tables Vol C Tables 4.2.6.8 and 6.1.1.4'

loop_
_geom_angle_atom_site_label_1
_geom_angle_atom_site_label_2
_geom_angle_atom_site_label_3
_geom_angle
_geom_angle_site_symmetry_1
_geom_angle_site_symmetry_3
O8 Bi1 O8 85.2(5) . 6
O19 Bi1 O8 87.7(3) . .
O19 Bi1 O8 87.7(3) . 6
O9 W3 O6 90.7(5) . .
O9 W3 O8 88.4(5) . .
O9 W3 O11 163.5(5) . .
O10 W3 O9 99.4(5) . .
O10 W3 O6 100.0(5) . .
O10 W3 O12 102.0(5) . .
O10 W3 O8 170.0(4) . .
O10 W3 O11 97.0(5) . .
O6 W3 O8 73.5(4) . .
O6 W3 O11 85.5(4) . .
O12 W3 O9 91.5(5) . .
O12 W3 O6 157.1(4) . .
O12 W3 O8 83.8(4) . .
O12 W3 O11 86.0(4) . .
O11 W3 O8 75.1(4) . .
O14 W7 O14 160.1(6) 5_656 6
O14 W7 O21 81.2(4) 6 2_656
O14 W7 O21 83.2(4) 5_656 2_656
O14 W7 O21 83.2(4) 6 .
O14 W7 O21 81.2(4) 5_656 .
O21 W7 O21 76.4(6) . 2_656
O22 W7 O14 94.9(5) 2_656 6
O22 W7 O14 94.9(5) . 5_656
O22 W7 O14 97.6(5) . 6
O22 W7 O14 97.6(5) 2_656 5_656
O22 W7 O21 167.2(5) 2_656 .
O22 W7 O21 90.8(5) . .
O22 W7 O21 90.8(5) 2_656 2_656
O22 W7 O21 167.2(5) . 2_656
O22 W7 O22 102.0(8) 2_656 .
O14 W4 O8 80.0(4) . .
O14 W4 O7 91.6(4) . .
O14 W4 O15 85.7(4) . .
O7 W4 O8 74.3(4) . .
O7 W4 O15 159.9(4) . .
O11 W4 O8 77.1(4) . .
O11 W4 O14 155.9(4) . .
O11 W4 O7 89.2(4) . .
O11 W4 O15 85.3(4) . .
O15 W4 O8 85.6(4) . .
O13 W4 O8 172.9(5) . .
O13 W4 O14 103.1(5) . .
O13 W4 O7 99.1(5) . .
O13 W4 O11 100.4(5) . .
O13 W4 O15 101.0(5) . .
O12 W5 O19 85.4(4) . .
O12 W5 O17' 52.5(8) . .
O16 W5 O12 99.9(5) . .
O16 W5 O19 171.6(5) . .
O16 W5 O15 100.4(5) . .
O16 W5 O18 100.0(5) . .
O16 W5 O17 99.0(5) . .
O16 W5 O17' 108.0(8) . .
O15 W5 O12 84.0(4) . .
O15 W5 O19 86.6(4) . .
O15 W5 O17 158.6(5) . .
O15 W5 O17' 130.8(8) . .
O18 W5 O12 160.0(4) . .
O18 W5 O19 74.6(5) . .
O18 W5 O15 94.4(4) . .
O18 W5 O17 91.1(5) . .
O17 W5 O12 83.8(5) . .
O17 W5 O19 74.9(4) . .
O17' W5 O19 70.1(7) . .
O18' W5 O12 137.6(13) . .
O18' W5 O19 61.6(13) . .
O18' W5 O16 116.4(13) . .
O18' W5 O15 69.2(13) . .
O18' W5 O17' 126.4(14) . .
W6 W6 O19 0(10) 6 .
W6 W6 O21 0(10) 6 .
W6 W6 O21 0(10) 6 6
W6 W6 O20 0(10) 6 .
W6 W6 O18 0(10) 6 .
W6 W6 O18 0(10) 6 6
W6 W6 O18' 0(10) 6 6
W6 W6 O18' 0(10) 6 .
O21 W6 O19 87.1(4) . .
O21 W6 O19 87.1(4) 6 .
O21 W6 O21 97.1(7) 6 .
O21 W6 O18 160.0(4) 6 6
O21 W6 O18 87.6(5) 6 .
O21 W6 O18 87.6(5) . 6
O21 W6 O18 160.0(4) . .
O21 W6 O18' 68.9(10) . 6
O21 W6 O18' 141.6(10) 6 6
O21 W6 O18' 68.9(10) 6 .
O21 W6 O18' 141.6(10) . .
O20 W6 O19 165.8(6) . .
O20 W6 O21 102.2(4) . 6
O20 W6 O21 102.2(4) . .
O20 W6 O18 95.7(5) . 6
O20 W6 O18 95.7(5) . .
O20 W6 O18' 115.5(10) . .
O20 W6 O18' 115.5(10) . 6
O18 W6 O19 73.7(4) . .
O18 W6 O19 73.7(4) 6 .
O18 W6 O18 81.9(6) . 6
O18 W6 O18' 95.5(10) . 6
O18 W6 O18' 25.3(9) 6 6
O18' W6 O19 57.7(9) 6 .
O18' W6 O19 57.7(9) . .
O4 W2 O6 85.9(5) . .
O4 W2 O8 87.4(5) . .
O4 W2 O7 161.5(5) . .
O3 W2 O4 89.0(5) . .
O3 W2 O6 160.2(4) . .
O3 W2 O8 87.1(4) . .
O3 W2 O7 89.9(4) . .
O6 W2 O8 73.5(4) . .
O7 W2 O6 88.9(4) . .
O7 W2 O8 74.1(4) . .
O5 W2 O4 100.9(6) . .
O5 W2 O3 103.9(5) . .
O5 W2 O6 95.9(5) . .
O5 W2 O8 166.2(4) . .
O5 W2 O7 97.2(5) . .
O3 W1 O3 76.4(5) 6 .
O3 W1 O20 80.8(4) 6 5_656
O3 W1 O20 80.8(4) . 5_656
O2 W1 O3 93.7(6) . .
O2 W1 O3 93.7(6) . 6
O2 W1 O20 173.0(8) . 5_656
O2 W1 O1 101.2(6) . 6
O2 W1 O1 101.2(6) . .
O1 W1 O3 159.5(6) 6 .
O1 W1 O3 88.6(6) . .
O1 W1 O3 159.5(6) . 6
O1 W1 O3 88.6(6) 6 6
O1 W1 O20 83.1(6) 6 5_656
O1 W1 O20 83.1(6) . 5_656
O1 W1 O1 102.0(10) . 6
W2 O4 W2 144.5(7) 6 .
W2 O3 W1 131.8(5) . .
W3 O9 W3 151.4(8) . 6
W3 O6 W2 116.7(4) . .
W3 O12 W5 147.1(6) . .
Bi1 O8 W3 139.5(5) . .
Bi1 O8 W4 112.9(4) . .
Bi1 O8 W2 111.0(4) . .
W4 O8 W3 92.5(3) . .
W2 O8 W3 96.2(3) . .
W2 O8 W4 96.0(4) . .
W4 O14 W7 129.9(6) . 5_656
W4 O7 W2 115.5(5) . .
Bi1 O19 W5 129.5(3) . .
Bi1 O19 W5 129.5(3) . 6
Bi1 O19 W6 105.9(5) . 6
Bi1 O19 W6 105.9(5) . .
W5 O19 W5 92.1(5) 6 .
W6 O19 W5 95.3(4) . .
W6 O19 W5 95.3(4) . 6
W6 O19 W5 95.3(4) 6 6
W6 O19 W5 95.3(4) 6 .
W6 O19 W6 0.00(2) 6 .
W4 O11 W3 114.6(5) . .
W5 O15 W4 146.6(5) . .
W6 O21 W7 176.6(6) . .
W6 O21 W7 176.6(6) 6 .
W6 O21 W6 0.00(6) 6 .
W6 O20 W6 0.00(6) 6 .
W6 O20 W1 179.0(9) 6 5_656
W6 O20 W1 179.0(9) . 5_656
W5 O18 W6 116.1(5) . 6
W5 O18 W6 116.1(5) . .
W6 O18 W6 0.00(5) 6 .
W5 O17 W5 117.8(7) . 6
W5 O17' W5 100.7(12) . 6
W5 O18' W6 133(2) . .
W5 O18' W6 133(2) . 6
W6 O18' W6 0.00(5) 6 .

loop_
_geom_bond_atom_site_label_1
_geom_bond_atom_site_label_2
_geom_bond_distance
_geom_bond_site_symmetry_2
Bi1 O8 2.130(9) .
Bi1 O8 2.130(9) 6
Bi1 O19 2.127(13) .
W3 O9 1.896(3) .
W3 O10 1.709(10) .
W3 O6 1.903(10) .
W3 O12 1.863(10) .
W3 O8 2.269(9) .
W3 O11 1.957(10) .
W7 O14 1.958(9) 6
W7 O14 1.958(9) 5_656
W7 O21 2.137(11) 2_656
W7 O21 2.137(11) .
W7 O22 1.737(11) 2_656
W7 O22 1.737(11) .
W4 O8 2.228(9) .
W4 O14 1.912(10) .
W4 O7 1.917(10) .
W4 O11 1.903(9) .
W4 O15 1.921(10) .
W4 O13 1.697(10) .
W5 O12 1.996(9) .
W5 O19 2.288(9) .
W5 O16 1.726(11) .
W5 O15 1.905(10) .
W5 O18 1.876(10) .
W5 O17 1.924(7) .
W5 O17' 2.140(18) .
W5 O18' 1.55(3) .
W6 W6 0.0000 6
W6 O19 2.203(13) .
W6 O21 1.789(11) 6
W6 O21 1.789(11) .
W6 O20 1.754(16) .
W6 O18 2.035(10) 6
W6 O18 2.035(10) .
W6 O18' 2.07(3) .
W6 O18' 2.07(3) 6
W2 O4 1.916(4) .
W2 O3 1.832(9) .
W2 O6 1.997(9) .
W2 O8 2.193(9) .
W2 O7 1.970(10) .
W2 O5 1.714(11) .
W1 O3 2.071(9) .
W1 O3 2.070(9) 6
W1 O2 1.752(19) .
W1 O20 2.239(16) 5_656
W1 O1 1.787(15) 6
W1 O1 1.786(15) .
O27 O27 1.29(6) 2_656
O26' O26' 1.71(17) 6
N2 N2' 1.20(4) .
